data_1517721
loop_
_publ_author_name
'Kaiser, U.'
'Schmidt, G.'
'Glaum, R.'
'Gruehn, R.'

_publ_section_title
;
 Beitraege zum thermischen Verhalten wasserfreier Phosphate. VII:
 Darstellung, Struktur und thermisches Verhalten von orthorhombischem
 NbPO5-d
;
_journal_name_full 'Zeitschrift fuer Anorganische und Allgemeine Chemie'
_journal_page_first 113
_journal_page_last 120
_journal_volume 607
_journal_year 1992
_chemical_formula_structural 'Nb (P O4) O'
_chemical_formula_sum 'Nb O5 P'
_chemical_name_systematic 'Niobium Oxide Phosphate'
_space_group_IT_number 33
_symmetry_Int_Tables_number 33
_symmetry_space_group_name_Hall 'P 2c -2n'
_symmetry_space_group_name_H-M 'P n a 21'
_cell_angle_alpha 90.
_cell_angle_beta 90.
_cell_angle_gamma 90.
_cell_formula_units_Z 4
_cell_length_a 11.2875
_cell_length_b 6.6296
_cell_length_c 5.2871
_cell_volume 395.642
_cod_data_source_file NbPO5_Pna21_DC266.cif
_cod_data_source_block chateigner
_cod_original_cell_volume 395.64
_cod_original_formula_sum 'Nb1 O5 P1'
_cod_database_code 1517721

loop_
_symmetry_equiv_pos_site_id
_symmetry_equiv_pos_as_xyz
1 'x+1/2, -y+1/2, z'
2 '-x+1/2, y+1/2, z+1/2'
3 '-x, -y, z+1/2'
4 'x, y, z'

loop_
_atom_site_aniso_label
_atom_site_aniso_type_symbol
_atom_site_aniso_U_11
_atom_site_aniso_U_22
_atom_site_aniso_U_33
_atom_site_aniso_U_12
_atom_site_aniso_U_13
_atom_site_aniso_U_23
Nb1 Nb5+ 0.0062(2) 0.0065(2) 0.0090(2) 0.0001(1) 0.0033(4) 0.0008(5)
P1 P5+ 0.0063(5) 0.0122(5) 0.0068(5) 0.0000(4) 0.000(1) 0.001(1)
O1 O2- 0.006(1) 0.017(1) 0.026(2) -.002(1) 0.007(3) -.015(4)
O2 O2- 0.020(2) 0.047(4) 0.043(3) 0.017(2) 0.017(2) 0.038(3)
O3 O2- 0.009(1) 0.014(1) 0.048(3) 0.004(1) -.001(5) 0.023(4)
O4 O2- 0.018(2) 0.017(2) 0.022(3) -.003(2) 0.001(2) 0.016(2)
O5 O2- 0.023(2) 0.023(3) 0.017(2) -.012(2) -.004(2) 0.000(24)

loop_
_atom_site_label
_atom_site_type_symbol
_atom_site_symmetry_multiplicity
_atom_site_Wyckoff_symbol
_atom_site_fract_x
_atom_site_fract_y
_atom_site_fract_z
_atom_site_occupancy
_atom_site_attached_hydrogens
Nb1 Nb5+ 4 a 0.5626 0.1684(1) 0 1. 0
P1 P5+ 4 a 0.8455(1) 0.9714(2) 0.9986(8) 1. 0
O1 O2- 4 a 0.2140(3) 0.4738(6) 0.994(2) 1. 0
O2 O2- 4 a 0.498(1) 0.015(1) 0.263(2) 1. 0
O3 O2- 4 a 0.4183(3) 0.3383(7) 0.007(3) 1. 0
O4 O2- 4 a 0.3771(86) 0.6753(9) 0.811(1) 1. 0
O5 O2- 4 a 0.3671(6) 0.611(1) 0.274(1) 1. 0

loop_
_atom_type_symbol
_atom_type_oxidation_number
Nb5+ 5
O2- -2
P5+ 5
